data_4324155
loop_
_publ_author_name
'Samik Nag'
'Janaina G. Ferreira'
'Ludwig Chenneberg'
'Philippe Dauphin Ducharme'
'Garry S. Hanan'
'Giuseppina La Ganga'
'Scolastica Serroni'
'Sebastiano Campagna'

_publ_contact_author_address
;
    D\'epartement de Chimie
    Universit\'e de Montr\'eal
    C.P. 6128, Succ. Centre-ville
    Montr\'eal, Qu\'ebec
    Canada H3C 3J7
;
_publ_contact_author_email garry.hanan@umontreal.ca
_publ_contact_author_fax '+1 514 343 2468'
_publ_contact_author_name 'Dr. Garry Hanan'
_publ_contact_author_phone '+1 514 343 7056'
_publ_section_title
;
 Changing the Role of 2,2'-Bipyridine from Secondary Ligand to Protagonist
 in [Ru(bpy)2(N-N)]2+ Complexes: Low-Energy, Red Emission from a
 Ruthenium(II)-to-2,2'-Bipyridine 3MLCT State
;
_journal_name_full 'Inorganic Chemistry'
_journal_page_first 7
_journal_page_last 9
_journal_paper_doi 10.1021/ic101986a
_journal_volume 50
_journal_year 2011
_chemical_compound_source 'Synthesized by the authors. See text'
_chemical_formula_moiety 'C31 H31 N9 Ru, 2(F6 P)'
_chemical_formula_sum 'C31 H31 F12 N9 P2 Ru'
_chemical_formula_weight 920.66
_chemical_name_systematic
; 
 ? 
;
_space_group_IT_number 14
_symmetry_cell_setting monoclinic
_symmetry_space_group_name_Hall '-P 2ybc'
_symmetry_space_group_name_H-M 'P 1 21/c 1'
_atom_sites_solution_hydrogens geom
_atom_sites_solution_primary direct
_atom_sites_solution_secondary difmap
_audit_creation_method SHELXL-97
_cell_angle_alpha 90.00
_cell_angle_beta 95.787(2)
_cell_angle_gamma 90.00
_cell_formula_units_Z 4
_cell_length_a 20.4021(8)
_cell_length_b 10.5565(4)
_cell_length_c 16.4117(7)
_cell_measurement_reflns_used 9808
_cell_measurement_temperature 150
_cell_measurement_theta_max 72.16
_cell_measurement_theta_min 4.36
_cell_volume 3516.7(2)
_computing_cell_refinement 'SAINT V7.68A(Bruker AXS, 2009)'
_computing_data_collection 'APEX2  (Bruker AXS, 2009)'
_computing_data_reduction 'SAINT V7.68A(Bruker AXS, 2009)'
_computing_molecular_graphics 'SHELXTL v6.12 (Bruker AXS, 2001)'
_computing_publication_material 'UdMX (Maris, 2004)'
_computing_structure_refinement 'SHELXL97 (Sheldrick, 2008)'
_computing_structure_solution 'SHELXS97 (Sheldrick, 2008)'
_diffrn_ambient_temperature 150
_diffrn_detector_area_resol_mean 5.5
_diffrn_measured_fraction_theta_full 0.977
_diffrn_measured_fraction_theta_max 0.977
_diffrn_measurement_device_type 'Bruker Smart 6000'
_diffrn_measurement_method \w
_diffrn_radiation_monochromator 'Helios optics'
_diffrn_radiation_source 'Rotating Anode'
_diffrn_radiation_type CuK\a
_diffrn_radiation_wavelength 1.54178
_diffrn_reflns_av_R_equivalents 0.057
_diffrn_reflns_av_sigmaI/netI 0.0286
_diffrn_reflns_limit_h_max 25
_diffrn_reflns_limit_h_min -25
_diffrn_reflns_limit_k_max 13
_diffrn_reflns_limit_k_min -13
_diffrn_reflns_limit_l_max 16
_diffrn_reflns_limit_l_min -19
_diffrn_reflns_number 45600
_diffrn_reflns_theta_full 72.54
_diffrn_reflns_theta_max 72.54
_diffrn_reflns_theta_min 2.18
_exptl_absorpt_coefficient_mu 5.414
_exptl_absorpt_correction_T_max 0.9473
_exptl_absorpt_correction_T_min 0.5329
_exptl_absorpt_correction_type multi-scan
_exptl_absorpt_process_details 'Sadabs (Sheldrick, 1996)'
_exptl_crystal_colour red
_exptl_crystal_density_diffrn 1.739
_exptl_crystal_density_method 'not measured'
_exptl_crystal_description plate
_exptl_crystal_F_000 1848
_exptl_crystal_size_max 0.23
_exptl_crystal_size_mid 0.21
_exptl_crystal_size_min 0.01
_refine_diff_density_max 0.882
_refine_diff_density_min -0.827
_refine_diff_density_rms 0.080
_refine_ls_extinction_coef 0.00025(4)
_refine_ls_extinction_expression Fc^*^=kFc[1+0.001xFc^2^\l^3^/sin(2\q)]^-1/4^
_refine_ls_extinction_method SHELXL
_refine_ls_goodness_of_fit_ref 1.038
_refine_ls_hydrogen_treatment constr
_refine_ls_matrix_type full
_refine_ls_number_parameters 623
_refine_ls_number_reflns 6818
_refine_ls_number_restraints 672
_refine_ls_restrained_S_all 0.993
_refine_ls_R_factor_all 0.0415
_refine_ls_R_factor_gt 0.0362
_refine_ls_shift/su_max 0.002
_refine_ls_shift/su_mean 0.000
_refine_ls_structure_factor_coef Fsqd
_refine_ls_weighting_details 'calc w=1/[\s^2^(Fo^2^)+(0.0735P)^2^] where P=(Fo^2^+2Fc^2^)/3'
_refine_ls_weighting_scheme calc
_refine_ls_wR_factor_gt 0.0971
_refine_ls_wR_factor_ref 0.0999
_reflns_number_gt 5887
_reflns_number_total 6818
_reflns_threshold_expression I>2\s(I)
_cod_data_source_file ic101986a_si_001.cif
_cod_data_source_block jana24
_cod_depositor_comments
;
The following automatic conversions were performed:

'_geom_bond_publ_flag' value 'Y' changed to 'y' according to the
built-in table from CIF Core dictionary named 'cif_core.dic' version
2.4.1 from 2010-06-29 (74 times).

'_geom_angle_publ_flag' value 'Y'
changed to 'y' according to the built-in table from CIF Core
dictionary named 'cif_core.dic' version 2.4.1 from 2010-06-29 (143
times).

'_geom_torsion_publ_flag' value 'Y' changed to 'y' according
to the built-in table from CIF Core dictionary named 'cif_core.dic'
version 2.4.1 from 2010-06-29 (151 time).

Automatic conversion script
Id: cif_fix_values 1715 2011-07-08 13:25:40Z adriana 
;
_cod_database_code 4324155

loop_
_symmetry_equiv_pos_as_xyz
'x, y, z'
'-x, y+1/2, -z+1/2'
'-x, -y, -z'
'x, -y-1/2, z-1/2'

loop_
_atom_site_label
_atom_site_type_symbol
_atom_site_fract_x
_atom_site_fract_y
_atom_site_fract_z
_atom_site_U_iso_or_equiv
_atom_site_adp_type
_atom_site_occupancy
_atom_site_symmetry_multiplicity
_atom_site_calc_flag
_atom_site_refinement_flags
_atom_site_disorder_assembly
_atom_site_disorder_group
Ru1 Ru 0.228742(9) 0.231141(16) 0.254333(10) 0.02696(8) Uani 1 1 d . . .
N101 N 0.26872(10) 0.38138(19) 0.19556(12) 0.0302(4) Uani 1 1 d . . .
N102 N 0.19333(11) 0.3826(2) 0.31581(12) 0.0332(4) Uani 1 1 d . . .
N103 N 0.14068(11) 0.22078(18) 0.18239(13) 0.0313(4) Uani 1 1 d . . .
N104 N 0.17961(10) 0.09603(18) 0.31606(12) 0.0305(4) Uani 1 1 d . . .
N105 N 0.27220(10) 0.08542(18) 0.19238(11) 0.0275(4) Uani 1 1 d . . .
N106 N 0.36544(11) -0.0006(2) 0.13583(13) 0.0401(5) Uani 1 1 d . . .
N107 N 0.37919(10) 0.1689(2) 0.22456(12) 0.0348(5) Uani 1 1 d . . .
N108 N 0.43310(12) 0.2384(2) 0.34762(15) 0.0439(6) Uani 1 1 d . . .
N109 N 0.31660(11) 0.23057(18) 0.33147(13) 0.0304(4) Uani 1 1 d . . .
C101 C 0.30189(14) 0.3749(3) 0.12897(15) 0.0383(6) Uani 1 1 d . . .
H101 H 0.3025 0.2969 0.1001 0.046 Uiso 1 1 calc R . .
C102 C 0.33516(15) 0.4775(3) 0.10095(17) 0.0449(7) Uani 1 1 d . . .
H102 H 0.3584 0.4701 0.0539 0.054 Uiso 1 1 calc R . .
C103 C 0.33403(15) 0.5910(3) 0.14243(18) 0.0464(7) Uani 1 1 d . . .
H103 H 0.3583 0.6617 0.1258 0.056 Uiso 1 1 calc R . .
C104 C 0.29729(14) 0.6009(3) 0.20834(17) 0.0425(6) Uani 1 1 d . . .
H104 H 0.2942 0.6795 0.2358 0.051 Uiso 1 1 calc R . .
C105 C 0.26489(12) 0.4948(2) 0.23413(14) 0.0323(5) Uani 1 1 d . . .
C106 C 0.22205(12) 0.4961(2) 0.30114(15) 0.0321(5) Uani 1 1 d . . .
C107 C 0.20842(13) 0.6041(3) 0.34510(16) 0.0393(6) Uani 1 1 d . . .
H107 H 0.2290 0.6824 0.3348 0.047 Uiso 1 1 calc R . .
C108 C 0.16452(14) 0.5962(3) 0.40401(17) 0.0433(6) Uani 1 1 d . . .
H108 H 0.1554 0.6687 0.4352 0.052 Uiso 1 1 calc R . .
C109 C 0.13422(15) 0.4823(3) 0.41697(18) 0.0459(7) Uani 1 1 d . . .
H109 H 0.1034 0.4758 0.4565 0.055 Uiso 1 1 calc R . .
C110 C 0.14930(14) 0.3775(3) 0.37164(16) 0.0399(6) Uani 1 1 d . . .
H110 H 0.1279 0.2994 0.3802 0.048 Uiso 1 1 calc R . .
C111 C 0.12574(14) 0.2837(3) 0.11108(17) 0.0393(6) Uani 1 1 d . . .
H111 H 0.1571 0.3413 0.0932 0.047 Uiso 1 1 calc R . .
C112 C 0.06694(15) 0.2673(3) 0.06365(19) 0.0466(7) Uani 1 1 d . . .
H112 H 0.0580 0.3126 0.0137 0.056 Uiso 1 1 calc R . .
C113 C 0.02077(14) 0.1839(3) 0.08950(19) 0.0482(7) Uani 1 1 d . . .
H113 H -0.0198 0.1699 0.0569 0.058 Uiso 1 1 calc R . .
C114 C 0.03448(13) 0.1213(3) 0.16339(18) 0.0442(6) Uani 1 1 d . . .
H114 H 0.0031 0.0652 0.1827 0.053 Uiso 1 1 calc R . .
C115 C 0.09454(12) 0.1413(2) 0.20884(16) 0.0340(5) Uani 1 1 d . . .
C116 C 0.11566(12) 0.0764(2) 0.28724(15) 0.0339(5) Uani 1 1 d . . .
C117 C 0.07434(14) 0.0024(3) 0.32987(18) 0.0433(6) Uani 1 1 d . . .
H117 H 0.0295 -0.0096 0.3094 0.052 Uiso 1 1 calc R . .
C118 C 0.09972(15) -0.0535(3) 0.40291(18) 0.0469(7) Uani 1 1 d . . .
H118 H 0.0719 -0.1015 0.4343 0.056 Uiso 1 1 calc R . .
C119 C 0.16539(15) -0.0390(3) 0.42949(17) 0.0441(7) Uani 1 1 d . . .
H119 H 0.1837 -0.0793 0.4783 0.053 Uiso 1 1 calc R . .
C120 C 0.20441(14) 0.0350(2) 0.38437(15) 0.0365(6) Uani 1 1 d . . .
H120 H 0.2500 0.0431 0.4021 0.044 Uiso 1 1 calc R . .
C121 C 0.23504(13) -0.0094(2) 0.15529(15) 0.0349(5) Uani 1 1 d . . .
H121 H 0.1898 -0.0149 0.1642 0.042 Uiso 1 1 calc R . .
C122 C 0.26056(15) -0.0974(3) 0.10537(17) 0.0427(6) Uani 1 1 d . . .
H122 H 0.2340 -0.1625 0.0793 0.051 Uiso 1 1 calc R . .
C123 C 0.32633(15) -0.0868(3) 0.09505(16) 0.0423(6) Uani 1 1 d . . .
H123 H 0.3448 -0.1422 0.0578 0.051 Uiso 1 1 calc R . .
C124 C 0.33741(12) 0.0795(2) 0.18448(14) 0.0313(5) Uani 1 1 d . . .
C125 C 0.44458(13) 0.1871(3) 0.19377(17) 0.0440(6) Uani 1 1 d . . .
H12A H 0.4559 0.2783 0.1936 0.053 Uiso 1 1 calc R . .
H12B H 0.4437 0.1548 0.1371 0.053 Uiso 1 1 calc R . .
C126 C 0.49500(15) 0.1157(3) 0.24935(18) 0.0512(7) Uani 1 1 d . . .
H12C H 0.5388 0.1203 0.2285 0.061 Uiso 1 1 calc R . .
H12D H 0.4823 0.0256 0.2531 0.061 Uiso 1 1 calc R . .
C127 C 0.49656(15) 0.1799(4) 0.3332(2) 0.0584(8) Uani 1 1 d . . .
H12E H 0.5085 0.1163 0.3764 0.070 Uiso 1 1 calc R . .
H12F H 0.5312 0.2460 0.3374 0.070 Uiso 1 1 calc R . .
C128 C 0.43667(17) 0.3134(4) 0.4229(2) 0.0626(9) Uani 1 1 d . . .
H12G H 0.4693 0.3822 0.4199 0.075 Uiso 1 1 calc R . .
H12H H 0.4518 0.2588 0.4701 0.075 Uiso 1 1 calc R . .
C129 C 0.37086(17) 0.3697(3) 0.43584(19) 0.0558(8) Uani 1 1 d . . .
H12I H 0.3614 0.4430 0.3989 0.067 Uiso 1 1 calc R . .
H12J H 0.3709 0.3993 0.4931 0.067 Uiso 1 1 calc R . .
C130 C 0.31932(16) 0.2683(3) 0.41771(16) 0.0408(6) Uani 1 1 d . . .
H13A H 0.3302 0.1938 0.4532 0.049 Uiso 1 1 calc R . .
H13B H 0.2758 0.3007 0.4296 0.049 Uiso 1 1 calc R . .
C131 C 0.37448(14) 0.2122(2) 0.30490(16) 0.0357(6) Uani 1 1 d . . .
P1 P 0.08788(4) 0.71267(7) 0.14177(4) 0.04057(17) Uani 1 1 d D . .
F101 F 0.15279(9) 0.6458(2) 0.11477(13) 0.0748(6) Uani 1 1 d D . .
F102 F 0.04334(10) 0.6320(2) 0.07475(11) 0.0711(6) Uani 1 1 d D . .
F103 F 0.02378(11) 0.7772(2) 0.16862(16) 0.0773(7) Uani 1 1 d D . .
F104 F 0.13366(10) 0.79141(18) 0.20788(11) 0.0608(5) Uani 1 1 d D . .
F105 F 0.09542(12) 0.8216(3) 0.07594(14) 0.0932(9) Uani 1 1 d D . .
F106 F 0.08134(9) 0.60279(18) 0.20663(11) 0.0587(5) Uani 1 1 d D . .
P2 P 0.3816(4) 0.8335(6) 0.4016(5) 0.0330(16) Uani 0.42 1 d PDU A 1
F201 F 0.3118(4) 0.8195(11) 0.4400(8) 0.043(3) Uani 0.42 1 d PDU A 1
F202 F 0.3436(7) 0.8607(13) 0.3137(6) 0.082(5) Uani 0.42 1 d PDU A 1
F203 F 0.4503(6) 0.8495(15) 0.3670(9) 0.076(5) Uani 0.42 1 d PDU A 1
F204 F 0.4176(7) 0.8050(14) 0.4906(7) 0.046(2) Uani 0.42 1 d PDU A 1
F205 F 0.3800(9) 0.6852(9) 0.3830(9) 0.065(5) Uani 0.42 1 d PDU A 1
F206 F 0.3815(9) 0.9814(10) 0.4225(11) 0.057(4) Uani 0.42 1 d PDU A 1
P3 P 0.3766(5) 0.8337(9) 0.3933(6) 0.036(2) Uani 0.35 1 d PDU B 2
F301 F 0.3172(6) 0.8218(16) 0.4507(9) 0.068(5) Uani 0.35 1 d PDU B 2
F302 F 0.3233(7) 0.8596(17) 0.3169(8) 0.050(2) Uani 0.35 1 d PDU B 2
F303 F 0.4357(7) 0.849(2) 0.3399(10) 0.069(4) Uani 0.35 1 d PDU B 2
F304 F 0.4252(7) 0.8090(19) 0.4738(8) 0.077(6) Uani 0.35 1 d PDU B 2
F305 F 0.3711(10) 0.6856(9) 0.3760(10) 0.049(3) Uani 0.35 1 d PDU B 2
F306 F 0.3792(7) 0.9825(10) 0.4119(13) 0.043(4) Uani 0.35 1 d PDU B 2
P4 P 0.3979(5) 0.8316(11) 0.4026(7) 0.066(3) Uani 0.23 1 d PDU C 3
F401 F 0.3209(5) 0.8011(14) 0.4010(7) 0.080(4) Uani 0.23 1 d PDU C 3
F402 F 0.3911(8) 0.8433(13) 0.3046(6) 0.078(4) Uani 0.23 1 d PDU C 3
F403 F 0.4739(5) 0.8617(16) 0.4056(8) 0.075(4) Uani 0.23 1 d PDU C 3
F404 F 0.4047(10) 0.824(2) 0.5001(8) 0.068(6) Uani 0.23 1 d PDU C 3
F405 F 0.4125(8) 0.6847(11) 0.3930(11) 0.077(5) Uani 0.23 1 d PDU C 3
F406 F 0.3822(12) 0.9796(11) 0.4078(17) 0.070(9) Uani 0.23 1 d PDU C 3

loop_
_atom_site_aniso_label
_atom_site_aniso_U_11
_atom_site_aniso_U_22
_atom_site_aniso_U_33
_atom_site_aniso_U_23
_atom_site_aniso_U_13
_atom_site_aniso_U_12
Ru1 0.03326(12) 0.02389(12) 0.02403(12) 0.00393(6) 0.00431(7) 0.00037(6)
N101 0.0369(11) 0.0286(10) 0.0247(10) 0.0051(8) 0.0013(8) -0.0015(8)
N102 0.0408(12) 0.0310(11) 0.0279(11) 0.0055(8) 0.0042(8) 0.0047(9)
N103 0.0343(11) 0.0277(11) 0.0318(11) 0.0047(8) 0.0030(8) 0.0041(8)
N104 0.0343(11) 0.0252(10) 0.0330(11) 0.0037(8) 0.0092(8) 0.0016(8)
N105 0.0326(10) 0.0255(10) 0.0243(10) 0.0024(7) 0.0029(7) 0.0007(8)
N106 0.0484(13) 0.0373(12) 0.0365(12) 0.0015(9) 0.0128(10) -0.0002(10)
N107 0.0352(11) 0.0392(12) 0.0304(11) 0.0010(8) 0.0051(8) -0.0051(9)
N108 0.0395(13) 0.0524(14) 0.0383(14) -0.0055(10) -0.0041(10) -0.0040(10)
N109 0.0364(11) 0.0288(11) 0.0256(11) 0.0009(7) 0.0008(8) 0.0002(8)
C101 0.0509(16) 0.0356(14) 0.0296(13) 0.0059(10) 0.0095(11) -0.0019(11)
C102 0.0549(17) 0.0455(16) 0.0359(15) 0.0110(12) 0.0127(12) -0.0035(13)
C103 0.0522(17) 0.0338(14) 0.0543(18) 0.0112(12) 0.0112(13) -0.0092(12)
C104 0.0520(16) 0.0313(13) 0.0441(16) 0.0039(11) 0.0046(12) -0.0060(12)
C105 0.0366(13) 0.0336(13) 0.0259(12) 0.0049(9) -0.0011(9) 0.0003(10)
C106 0.0356(12) 0.0287(12) 0.0307(13) 0.0045(9) -0.0024(9) 0.0026(10)
C107 0.0440(15) 0.0331(14) 0.0393(15) -0.0024(10) -0.0032(11) 0.0023(11)
C108 0.0525(17) 0.0366(14) 0.0401(15) -0.0062(11) 0.0006(12) 0.0131(12)
C109 0.0526(17) 0.0441(16) 0.0429(16) 0.0040(12) 0.0144(13) 0.0121(13)
C110 0.0485(16) 0.0355(14) 0.0382(15) 0.0045(11) 0.0160(11) 0.0048(11)
C111 0.0400(15) 0.0403(15) 0.0368(15) 0.0106(11) -0.0005(11) 0.0009(11)
C112 0.0434(17) 0.0516(17) 0.0438(17) 0.0099(12) -0.0003(13) 0.0077(13)
C113 0.0356(14) 0.0556(18) 0.0513(17) 0.0044(14) -0.0058(12) 0.0030(13)
C114 0.0337(14) 0.0470(16) 0.0520(17) 0.0051(12) 0.0046(11) 0.0001(12)
C115 0.0342(13) 0.0296(12) 0.0391(14) 0.0028(10) 0.0079(10) 0.0033(10)
C116 0.0373(13) 0.0269(12) 0.0388(14) 0.0029(10) 0.0098(10) 0.0039(10)
C117 0.0411(15) 0.0369(14) 0.0543(17) 0.0074(12) 0.0171(12) 0.0024(11)
C118 0.0529(17) 0.0372(15) 0.0545(18) 0.0113(12) 0.0243(14) -0.0019(12)
C119 0.0591(18) 0.0350(14) 0.0401(15) 0.0111(11) 0.0144(12) 0.0054(12)
C120 0.0471(15) 0.0284(13) 0.0345(14) 0.0083(10) 0.0072(11) 0.0036(10)
C121 0.0398(13) 0.0291(12) 0.0355(14) -0.0003(10) 0.0015(10) -0.0030(10)
C122 0.0539(17) 0.0335(14) 0.0398(15) -0.0060(11) 0.0009(12) -0.0031(12)
C123 0.0606(18) 0.0316(13) 0.0365(15) -0.0043(10) 0.0144(12) 0.0017(12)
C124 0.0373(13) 0.0297(12) 0.0276(12) 0.0034(9) 0.0070(9) 0.0003(10)
C125 0.0375(14) 0.0560(17) 0.0397(16) 0.0030(12) 0.0103(11) -0.0103(13)
C126 0.0380(15) 0.062(2) 0.0541(19) 0.0016(15) 0.0089(12) -0.0028(14)
C127 0.0428(17) 0.077(2) 0.054(2) -0.0042(17) -0.0037(13) -0.0017(16)
C128 0.056(2) 0.079(2) 0.0484(19) -0.0212(17) -0.0145(15) -0.0018(18)
C129 0.072(2) 0.0547(19) 0.0377(17) -0.0153(13) -0.0078(14) 0.0049(16)
C130 0.0559(18) 0.0426(15) 0.0226(13) -0.0011(10) -0.0026(11) 0.0094(12)
C131 0.0418(14) 0.0335(13) 0.0308(13) 0.0027(10) -0.0005(10) -0.0026(11)
P1 0.0386(4) 0.0546(4) 0.0285(4) 0.0025(3) 0.0031(3) -0.0049(3)
F101 0.0479(11) 0.1067(18) 0.0708(14) -0.0294(12) 0.0116(9) -0.0001(11)
F102 0.0613(12) 0.1098(18) 0.0391(10) -0.0063(10) -0.0096(8) -0.0233(12)
F103 0.0575(13) 0.0741(15) 0.1039(19) 0.0056(12) 0.0258(12) 0.0132(10)
F104 0.0745(13) 0.0598(12) 0.0473(11) -0.0085(8) 0.0023(9) -0.0220(10)
F105 0.0761(15) 0.130(2) 0.0700(15) 0.0588(15) -0.0109(11) -0.0319(15)
F106 0.0623(11) 0.0595(11) 0.0509(11) 0.0147(8) -0.0098(8) -0.0163(9)
P2 0.056(4) 0.021(2) 0.021(2) 0.0002(14) -0.0030(18) 0.0022(19)
F201 0.027(3) 0.044(5) 0.057(6) -0.005(4) -0.001(3) 0.008(3)
F202 0.150(14) 0.057(5) 0.031(4) 0.010(3) -0.023(7) 0.004(9)
F203 0.099(9) 0.058(5) 0.084(10) 0.002(7) 0.068(8) 0.005(7)
F204 0.052(5) 0.055(5) 0.031(4) -0.001(4) 0.002(4) 0.002(4)
F205 0.082(10) 0.051(7) 0.065(7) -0.021(5) 0.019(7) 0.006(5)
F206 0.090(9) 0.041(6) 0.043(5) -0.010(4) 0.021(4) -0.005(6)
P3 0.044(3) 0.036(3) 0.028(3) -0.0005(17) 0.010(2) 0.007(2)
F301 0.096(10) 0.063(8) 0.050(6) 0.011(5) 0.033(6) -0.010(6)
F302 0.058(4) 0.048(5) 0.042(5) -0.003(3) -0.009(3) 0.009(3)
F303 0.067(6) 0.065(5) 0.084(11) -0.006(7) 0.045(6) 0.005(5)
F304 0.070(8) 0.083(7) 0.065(8) 0.010(6) -0.046(8) 0.014(6)
F305 0.070(7) 0.019(5) 0.057(6) 0.008(4) 0.000(5) 0.004(4)
F306 0.049(6) 0.036(7) 0.044(8) -0.013(5) 0.003(5) 0.020(5)
P4 0.076(7) 0.054(4) 0.066(6) -0.006(3) 0.006(5) 0.001(4)
F401 0.052(7) 0.106(9) 0.081(10) -0.032(7) 0.008(6) -0.029(6)
F402 0.115(12) 0.080(8) 0.036(5) 0.000(5) -0.011(7) -0.008(9)
F403 0.057(6) 0.102(9) 0.067(9) -0.014(7) 0.013(5) 0.015(6)
F404 0.101(13) 0.056(7) 0.054(8) -0.009(5) 0.037(7) 0.024(7)
F405 0.134(15) 0.032(5) 0.070(8) 0.004(5) 0.039(10) 0.010(7)
F406 0.094(16) 0.024(9) 0.093(15) 0.023(8) 0.004(11) -0.021(9)

loop_
_atom_type_symbol
_atom_type_description
_atom_type_scat_dispersion_real
_atom_type_scat_dispersion_imag
_atom_type_scat_source
C C 0.0181 0.0091 'International Tables Vol C Tables 4.2.6.8 and 6.1.1.4'
H H 0.0000 0.0000 'International Tables Vol C Tables 4.2.6.8 and 6.1.1.4'
F F 0.0727 0.0534 'International Tables Vol C Tables 4.2.6.8 and 6.1.1.4'
N N 0.0311 0.0180 'International Tables Vol C Tables 4.2.6.8 and 6.1.1.4'
P P 0.2955 0.4335 'International Tables Vol C Tables 4.2.6.8 and 6.1.1.4'
Ru Ru 0.0552 3.2960 'International Tables Vol C Tables 4.2.6.8 and 6.1.1.4'

loop_
_geom_angle_atom_site_label_1
_geom_angle_atom_site_label_2
_geom_angle_atom_site_label_3
_geom_angle_site_symmetry_1
_geom_angle_site_symmetry_2
_geom_angle_site_symmetry_3
_geom_angle
_geom_angle_publ_flag
N103 RU1 N102 . . . 89.61(8) y
N103 RU1 N101 . . . 97.84(8) y
N102 RU1 N101 . . . 78.88(9) y
N103 RU1 N104 . . . 78.77(8) y
N102 RU1 N104 . . . 94.84(8) y
N101 RU1 N104 . . . 172.95(8) y
N103 RU1 N109 . . . 176.15(8) y
N102 RU1 N109 . . . 91.57(8) y
N101 RU1 N109 . . . 85.99(8) y
N104 RU1 N109 . . . 97.47(8) y
N103 RU1 N105 . . . 94.05(8) y
N102 RU1 N105 . . . 175.21(8) y
N101 RU1 N105 . . . 97.53(8) y
N104 RU1 N105 . . . 88.91(8) y
N109 RU1 N105 . . . 84.98(8) y
C101 N101 C105 . . . 118.7(2) y
C101 N101 RU1 . . . 126.52(17) y
C105 N101 RU1 . . . 114.49(16) y
C110 N102 C106 . . . 118.9(2) y
C110 N102 RU1 . . . 126.33(18) y
C106 N102 RU1 . . . 114.63(17) y
C111 N103 C115 . . . 118.3(2) y
C111 N103 RU1 . . . 125.41(18) y
C115 N103 RU1 . . . 116.25(17) y
C120 N104 C116 . . . 119.0(2) y
C120 N104 RU1 . . . 125.32(17) y
C116 N104 RU1 . . . 115.53(16) y
C124 N105 C121 . . . 115.6(2) y
C124 N105 RU1 . . . 123.44(16) y
C121 N105 RU1 . . . 120.93(16) y
C124 N106 C123 . . . 117.4(2) y
C124 N107 C131 . . . 124.5(2) y
C124 N107 C125 . . . 117.1(2) y
C131 N107 C125 . . . 115.1(2) y
C131 N108 C128 . . . 121.0(3) y
C131 N108 C127 . . . 125.2(2) y
C128 N108 C127 . . . 113.1(2) y
C131 N109 C130 . . . 114.4(2) y
C131 N109 RU1 . . . 123.01(18) y
C130 N109 RU1 . . . 122.10(18) y
N101 C101 C102 . . . 122.3(3) y
N101 C101 H101 . . . 118.8 ?
C102 C101 H101 . . . 118.8 ?
C103 C102 C101 . . . 118.9(3) y
C103 C102 H102 . . . 120.5 ?
C101 C102 H102 . . . 120.5 ?
C102 C103 C104 . . . 119.3(3) y
C102 C103 H103 . . . 120.3 ?
C104 C103 H103 . . . 120.3 ?
C103 C104 C105 . . . 119.4(3) y
C103 C104 H104 . . . 120.3 ?
C105 C104 H104 . . . 120.3 ?
N101 C105 C104 . . . 121.1(2) y
N101 C105 C106 . . . 115.0(2) y
C104 C105 C106 . . . 123.9(2) y
N102 C106 C107 . . . 121.0(2) y
N102 C106 C105 . . . 114.9(2) y
C107 C106 C105 . . . 124.0(2) y
C108 C107 C106 . . . 119.3(3) y
C108 C107 H107 . . . 120.3 ?
C106 C107 H107 . . . 120.3 ?
C109 C108 C107 . . . 119.5(3) y
C109 C108 H108 . . . 120.3 ?
C107 C108 H108 . . . 120.3 ?
C108 C109 C110 . . . 119.1(3) y
C108 C109 H109 . . . 120.4 ?
C110 C109 H109 . . . 120.4 ?
N102 C110 C109 . . . 122.2(3) y
N102 C110 H110 . . . 118.9 ?
C109 C110 H110 . . . 118.9 ?
N103 C111 C112 . . . 122.4(3) y
N103 C111 H111 . . . 118.8 ?
C112 C111 H111 . . . 118.8 ?
C111 C112 C113 . . . 119.2(3) y
C111 C112 H112 . . . 120.4 ?
C113 C112 H112 . . . 120.4 ?
C114 C113 C112 . . . 119.2(3) y
C114 C113 H113 . . . 120.4 ?
C112 C113 H113 . . . 120.4 ?
C113 C114 C115 . . . 119.2(3) y
C113 C114 H114 . . . 120.4 ?
C115 C114 H114 . . . 120.4 ?
N103 C115 C114 . . . 121.6(2) y
N103 C115 C116 . . . 114.3(2) y
C114 C115 C116 . . . 124.1(2) y
N104 C116 C117 . . . 121.4(2) y
N104 C116 C115 . . . 114.6(2) y
C117 C116 C115 . . . 124.0(2) y
C116 C117 C118 . . . 118.8(3) y
C116 C117 H117 . . . 120.6 ?
C118 C117 H117 . . . 120.6 ?
C119 C118 C117 . . . 119.5(2) y
C119 C118 H118 . . . 120.2 ?
C117 C118 H118 . . . 120.2 ?
C118 C119 C120 . . . 119.2(3) y
C118 C119 H119 . . . 120.4 ?
C120 C119 H119 . . . 120.4 ?
N104 C120 C119 . . . 121.9(3) y
N104 C120 H120 . . . 119.1 ?
C119 C120 H120 . . . 119.1 ?
N105 C121 C122 . . . 122.4(2) y
N105 C121 H121 . . . 118.8 ?
C122 C121 H121 . . . 118.8 ?
C123 C122 C121 . . . 116.8(3) y
C123 C122 H122 . . . 121.6 ?
C121 C122 H122 . . . 121.6 ?
N106 C123 C122 . . . 122.2(2) y
N106 C123 H123 . . . 118.9 ?
C122 C123 H123 . . . 118.9 ?
N106 C124 N105 . . . 125.0(2) y
N106 C124 N107 . . . 115.8(2) y
N105 C124 N107 . . . 119.0(2) y
N107 C125 C126 . . . 108.1(2) y
N107 C125 H12A . . . 110.1 ?
C126 C125 H12A . . . 110.1 ?
N107 C125 H12B . . . 110.1 ?
C126 C125 H12B . . . 110.1 ?
H12A C125 H12B . . . 108.4 ?
C125 C126 C127 . . . 105.9(3) y
C125 C126 H12C . . . 110.6 ?
C127 C126 H12C . . . 110.6 ?
C125 C126 H12D . . . 110.6 ?
C127 C126 H12D . . . 110.6 ?
H12C C126 H12D . . . 108.7 ?
N108 C127 C126 . . . 113.0(3) y
N108 C127 H12E . . . 109.0 ?
C126 C127 H12E . . . 109.0 ?
N108 C127 H12F . . . 109.0 ?
C126 C127 H12F . . . 109.0 ?
H12E C127 H12F . . . 107.8 ?
N108 C128 C129 . . . 111.4(2) y
N108 C128 H12G . . . 109.4 ?
C129 C128 H12G . . . 109.4 ?
N108 C128 H12H . . . 109.4 ?
C129 C128 H12H . . . 109.4 ?
H12G C128 H12H . . . 108.0 ?
C128 C129 C130 . . . 107.8(3) y
C128 C129 H12I . . . 110.1 ?
C130 C129 H12I . . . 110.1 ?
C128 C129 H12J . . . 110.1 ?
C130 C129 H12J . . . 110.1 ?
H12I C129 H12J . . . 108.5 ?
N109 C130 C129 . . . 109.9(2) y
N109 C130 H13A . . . 109.7 ?
C129 C130 H13A . . . 109.7 ?
N109 C130 H13B . . . 109.7 ?
C129 C130 H13B . . . 109.7 ?
H13A C130 H13B . . . 108.2 ?
N109 C131 N108 . . . 125.1(2) y
N109 C131 N107 . . . 120.5(2) y
N108 C131 N107 . . . 114.3(2) y
F103 P1 F106 . . . 90.01(12) y
F103 P1 F104 . . . 91.72(13) y
F106 P1 F104 . . . 90.45(10) y
F103 P1 F105 . . . 90.98(14) y
F106 P1 F105 . . . 178.98(15) y
F104 P1 F105 . . . 89.74(12) y
F103 P1 F102 . . . 89.58(13) y
F106 P1 F102 . . . 89.52(11) y
F104 P1 F102 . . . 178.70(13) y
F105 P1 F102 . . . 90.28(13) y
F103 P1 F101 . . . 179.46(14) y
F106 P1 F101 . . . 89.50(12) y
F104 P1 F101 . . . 88.51(11) y
F105 P1 F101 . . . 89.50(15) y
F102 P1 F101 . . . 90.19(12) y
F203 P2 F202 . . . 91.3(7) y
F203 P2 F205 . . . 92.2(8) y
F202 P2 F205 . . . 90.3(7) y
F203 P2 F204 . . . 90.4(8) y
F202 P2 F204 . . . 178.2(9) y
F205 P2 F204 . . . 89.4(7) y
F203 P2 F206 . . . 89.6(8) y
F202 P2 F206 . . . 90.4(8) y
F205 P2 F206 . . . 178.1(9) y
F204 P2 F206 . . . 89.9(8) y
F203 P2 F201 . . . 178.1(8) y
F202 P2 F201 . . . 90.1(7) y
F205 P2 F201 . . . 89.1(7) y
F204 P2 F201 . . . 88.2(7) y
F206 P2 F201 . . . 89.1(7) y
F303 P3 F305 . . . 92.5(9) y
F303 P3 F304 . . . 91.8(9) y
F305 P3 F304 . . . 90.8(9) y
F303 P3 F302 . . . 92.6(8) y
F305 P3 F302 . . . 89.9(8) y
F304 P3 F302 . . . 175.5(9) y
F303 P3 F306 . . . 89.7(9) y
F305 P3 F306 . . . 177.7(10) y
F304 P3 F306 . . . 89.8(9) y
F302 P3 F306 . . . 89.4(8) y
F303 P3 F301 . . . 177.8(11) y
F305 P3 F301 . . . 89.1(8) y
F304 P3 F301 . . . 86.8(8) y
F302 P3 F301 . . . 88.8(8) y
F306 P3 F301 . . . 88.7(8) y
F403 P4 F405 . . . 90.4(9) y
F403 P4 F404 . . . 89.6(10) y
F405 P4 F404 . . . 93.0(10) y
F403 P4 F406 . . . 90.1(10) y
F405 P4 F406 . . . 177.3(13) y
F404 P4 F406 . . . 89.6(11) y
F403 P4 F401 . . . 179.2(10) y
F405 P4 F401 . . . 89.8(9) y
F404 P4 F401 . . . 89.6(9) y
F406 P4 F401 . . . 89.8(10) y
F403 P4 F402 . . . 90.0(8) y
F405 P4 F402 . . . 88.5(9) y
F404 P4 F402 . . . 178.4(11) y
F406 P4 F402 . . . 88.9(11) y
F401 P4 F402 . . . 90.8(9) y

loop_
_geom_bond_atom_site_label_1
_geom_bond_atom_site_label_2
_geom_bond_site_symmetry_1
_geom_bond_site_symmetry_2
_geom_bond_distance
_geom_bond_publ_flag
Ru1 N103 . . 2.051(2) y
Ru1 N102 . . 2.060(2) y
Ru1 N101 . . 2.0663(19) y
Ru1 N104 . . 2.0665(19) y
Ru1 N109 . . 2.087(2) y
Ru1 N105 . . 2.0900(19) y
N101 C101 . . 1.344(3) y
N101 C105 . . 1.360(3) y
N102 C110 . . 1.347(3) y
N102 C106 . . 1.365(3) y
N103 C111 . . 1.353(3) y
N103 C115 . . 1.364(3) y
N104 C120 . . 1.346(3) y
N104 C116 . . 1.358(3) y
N105 C124 . . 1.351(3) y
N105 C121 . . 1.362(3) y
N106 C124 . . 1.331(3) y
N106 C123 . . 1.343(4) y
N107 C124 . . 1.392(3) y
N107 C131 . . 1.408(3) y
N107 C125 . . 1.486(3) y
N108 C131 . . 1.352(4) y
N108 C128 . . 1.463(4) y
N108 C127 . . 1.475(4) y
N109 C131 . . 1.314(4) y
N109 C130 . . 1.466(3) y
C101 C102 . . 1.382(4) y
C101 H101 . . 0.9500 ?
C102 C103 . . 1.379(4) y
C102 H102 . . 0.9500 ?
C103 C104 . . 1.381(4) y
C103 H103 . . 0.9500 ?
C104 C105 . . 1.388(4) y
C104 H104 . . 0.9500 ?
C105 C106 . . 1.472(3) y
C106 C107 . . 1.392(4) y
C107 C108 . . 1.385(4) y
C107 H107 . . 0.9500 ?
C108 C109 . . 1.378(4) y
C108 H108 . . 0.9500 ?
C109 C110 . . 1.385(4) y
C109 H109 . . 0.9500 ?
C110 H110 . . 0.9500 ?
C111 C112 . . 1.373(4) y
C111 H111 . . 0.9500 ?
C112 C113 . . 1.387(4) y
C112 H112 . . 0.9500 ?
C113 C114 . . 1.385(4) y
C113 H113 . . 0.9500 ?
C114 C115 . . 1.385(4) y
C114 H114 . . 0.9500 ?
C115 C116 . . 1.483(3) y
C116 C117 . . 1.389(3) y
C117 C118 . . 1.389(4) y
C117 H117 . . 0.9500 ?
C118 C119 . . 1.375(4) y
C118 H118 . . 0.9500 ?
C119 C120 . . 1.382(3) y
C119 H119 . . 0.9500 ?
C120 H120 . . 0.9500 ?
C121 C122 . . 1.376(4) y
C121 H121 . . 0.9500 ?
C122 C123 . . 1.374(4) y
C122 H122 . . 0.9500 ?
C123 H123 . . 0.9500 ?
C125 C126 . . 1.506(4) y
C125 H12a . . 0.9900 ?
C125 H12b . . 0.9900 ?
C126 C127 . . 1.531(4) y
C126 H12c . . 0.9900 ?
C126 H12d . . 0.9900 ?
C127 H12e . . 0.9900 ?
C127 H12f . . 0.9900 ?
C128 C129 . . 1.503(5) y
C128 H12g . . 0.9900 ?
C128 H12h . . 0.9900 ?
C129 C130 . . 1.509(4) y
C129 H12i . . 0.9900 ?
C129 H12j . . 0.9900 ?
C130 H13a . . 0.9900 ?
C130 H13b . . 0.9900 ?
P1 F103 . . 1.576(2) y
P1 F106 . . 1.5889(18) y
P1 F104 . . 1.5925(18) y
P1 F105 . . 1.596(2) y
P1 F102 . . 1.5999(19) y
P1 F101 . . 1.602(2) y
P2 F203 . . 1.573(9) y
P2 F202 . . 1.594(8) y
P2 F205 . . 1.594(8) y
P2 F204 . . 1.595(9) y
P2 F206 . . 1.599(9) y
P2 F201 . . 1.621(8) y
P3 F303 . . 1.570(10) y
P3 F305 . . 1.591(9) y
P3 F304 . . 1.592(10) y
P3 F302 . . 1.597(10) y
P3 F306 . . 1.600(10) y
P3 F301 . . 1.613(10) y
P4 F403 . . 1.579(11) y
P4 F405 . . 1.591(11) y
P4 F404 . . 1.594(12) y
P4 F406 . . 1.599(11) y
P4 F401 . . 1.601(11) y
P4 F402 . . 1.605(11) y

loop_
_geom_torsion_atom_site_label_1
_geom_torsion_atom_site_label_2
_geom_torsion_atom_site_label_3
_geom_torsion_atom_site_label_4
_geom_torsion_site_symmetry_1
_geom_torsion_site_symmetry_2
_geom_torsion_site_symmetry_3
_geom_torsion_site_symmetry_4
_geom_torsion
_geom_torsion_publ_flag
N103 RU1 N101 C101 . . . . -85.1(2) y
N102 RU1 N101 C101 . . . . -173.1(2) y
N104 RU1 N101 C101 . . . . -145.9(6) y
N109 RU1 N101 C101 . . . . 94.5(2) y
N105 RU1 N101 C101 . . . . 10.1(2) y
N103 RU1 N101 C105 . . . . 100.88(17) y
N102 RU1 N101 C105 . . . . 12.83(17) y
N104 RU1 N101 C105 . . . . 40.1(7) y
N109 RU1 N101 C105 . . . . -79.56(17) y
N105 RU1 N101 C105 . . . . -163.94(17) y
N103 RU1 N102 C110 . . . . 74.7(2) y
N101 RU1 N102 C110 . . . . 172.8(2) y
N104 RU1 N102 C110 . . . . -4.0(2) y
N109 RU1 N102 C110 . . . . -101.6(2) y
N105 RU1 N102 C110 . . . . -145.3(8) y
N103 RU1 N102 C106 . . . . -110.26(18) y
N101 RU1 N102 C106 . . . . -12.19(16) y
N104 RU1 N102 C106 . . . . 171.04(17) y
N109 RU1 N102 C106 . . . . 73.41(17) y
N105 RU1 N102 C106 . . . . 29.7(9) y
N102 RU1 N103 C111 . . . . 89.1(2) y
N101 RU1 N103 C111 . . . . 10.4(2) y
N104 RU1 N103 C111 . . . . -175.9(2) y
N109 RU1 N103 C111 . . . . -163.1(11) y
N105 RU1 N103 C111 . . . . -87.8(2) y
N102 RU1 N103 C115 . . . . -92.37(18) y
N101 RU1 N103 C115 . . . . -171.09(17) y
N104 RU1 N103 C115 . . . . 2.64(17) y
N109 RU1 N103 C115 . . . . 15.5(12) y
N105 RU1 N103 C115 . . . . 90.72(18) y
N103 RU1 N104 C120 . . . . 178.8(2) y
N102 RU1 N104 C120 . . . . -92.5(2) y
N101 RU1 N104 C120 . . . . -119.3(6) y
N109 RU1 N104 C120 . . . . -0.3(2) y
N105 RU1 N104 C120 . . . . 84.5(2) y
N103 RU1 N104 C116 . . . . -6.27(17) y
N102 RU1 N104 C116 . . . . 82.38(18) y
N101 RU1 N104 C116 . . . . 55.6(7) y
N109 RU1 N104 C116 . . . . 174.60(17) y
N105 RU1 N104 C116 . . . . -100.62(17) y
N103 RU1 N105 C124 . . . . 149.50(18) y
N102 RU1 N105 C124 . . . . 9.7(10) y
N101 RU1 N105 C124 . . . . 51.04(19) y
N104 RU1 N105 C124 . . . . -131.83(19) y
N109 RU1 N105 C124 . . . . -34.24(18) y
N103 RU1 N105 C121 . . . . -28.91(19) y
N102 RU1 N105 C121 . . . . -168.7(8) y
N101 RU1 N105 C121 . . . . -127.38(18) y
N104 RU1 N105 C121 . . . . 49.75(18) y
N109 RU1 N105 C121 . . . . 147.35(18) y
N103 RU1 N109 C131 . . . . 113.2(11) y
N102 RU1 N109 C131 . . . . -139.1(2) y
N101 RU1 N109 C131 . . . . -60.3(2) y
N104 RU1 N109 C131 . . . . 125.8(2) y
N105 RU1 N109 C131 . . . . 37.61(19) y
N103 RU1 N109 C130 . . . . -75.6(12) y
N102 RU1 N109 C130 . . . . 32.14(19) y
N101 RU1 N109 C130 . . . . 110.88(19) y
N104 RU1 N109 C130 . . . . -62.95(19) y
N105 RU1 N109 C130 . . . . -151.18(19) y
C105 N101 C101 C102 . . . . 3.6(4) y
RU1 N101 C101 C102 . . . . -170.3(2) y
N101 C101 C102 C103 . . . . -0.4(4) y
C101 C102 C103 C104 . . . . -3.0(5) y
C102 C103 C104 C105 . . . . 3.2(4) y
C101 N101 C105 C104 . . . . -3.3(4) y
RU1 N101 C105 C104 . . . . 171.2(2) y
C101 N101 C105 C106 . . . . 174.0(2) y
RU1 N101 C105 C106 . . . . -11.5(3) y
C103 C104 C105 N101 . . . . 0.0(4) y
C103 C104 C105 C106 . . . . -177.1(2) y
C110 N102 C106 C107 . . . . 2.6(4) y
RU1 N102 C106 C107 . . . . -172.85(19) y
C110 N102 C106 C105 . . . . -174.8(2) y
RU1 N102 C106 C105 . . . . 9.8(3) y
N101 C105 C106 N102 . . . . 1.1(3) y
C104 C105 C106 N102 . . . . 178.4(2) y
N101 C105 C106 C107 . . . . -176.1(2) y
C104 C105 C106 C107 . . . . 1.1(4) y
N102 C106 C107 C108 . . . . -0.6(4) y
C105 C106 C107 C108 . . . . 176.5(2) y
C106 C107 C108 C109 . . . . -1.2(4) y
C107 C108 C109 C110 . . . . 1.1(4) y
C106 N102 C110 C109 . . . . -2.7(4) y
RU1 N102 C110 C109 . . . . 172.2(2) y
C108 C109 C110 N102 . . . . 0.8(4) y
C115 N103 C111 C112 . . . . -2.0(4) y
RU1 N103 C111 C112 . . . . 176.5(2) y
N103 C111 C112 C113 . . . . 0.3(5) y
C111 C112 C113 C114 . . . . 1.4(5) y
C112 C113 C114 C115 . . . . -1.4(5) y
C111 N103 C115 C114 . . . . 2.1(4) y
RU1 N103 C115 C114 . . . . -176.6(2) y
C111 N103 C115 C116 . . . . 179.7(2) y
RU1 N103 C115 C116 . . . . 1.0(3) y
C113 C114 C115 N103 . . . . -0.4(4) y
C113 C114 C115 C116 . . . . -177.8(3) y
C120 N104 C116 C117 . . . . 4.8(4) y
RU1 N104 C116 C117 . . . . -170.5(2) y
C120 N104 C116 C115 . . . . -176.1(2) y
RU1 N104 C116 C115 . . . . 8.6(3) y
N103 C115 C116 N104 . . . . -6.4(3) y
C114 C115 C116 N104 . . . . 171.2(2) y
N103 C115 C116 C117 . . . . 172.7(2) y
C114 C115 C116 C117 . . . . -9.7(4) y
N104 C116 C117 C118 . . . . -0.9(4) y
C115 C116 C117 C118 . . . . -179.9(2) y
C116 C117 C118 C119 . . . . -2.7(4) y
C117 C118 C119 C120 . . . . 2.3(4) y
C116 N104 C120 C119 . . . . -5.2(4) y
RU1 N104 C120 C119 . . . . 169.5(2) y
C118 C119 C120 N104 . . . . 1.7(4) y
C124 N105 C121 C122 . . . . -7.1(3) y
RU1 N105 C121 C122 . . . . 171.48(19) y
N105 C121 C122 C123 . . . . 0.8(4) y
C124 N106 C123 C122 . . . . -3.1(4) y
C121 C122 C123 N106 . . . . 4.6(4) y
C123 N106 C124 N105 . . . . -4.0(4) y
C123 N106 C124 N107 . . . . -178.8(2) y
C121 N105 C124 N106 . . . . 8.9(3) y
RU1 N105 C124 N106 . . . . -169.61(18) y
C121 N105 C124 N107 . . . . -176.4(2) y
RU1 N105 C124 N107 . . . . 5.1(3) y
C131 N107 C124 N106 . . . . -143.4(2) y
C125 N107 C124 N106 . . . . 15.1(3) y
C131 N107 C124 N105 . . . . 41.4(3) y
C125 N107 C124 N105 . . . . -160.1(2) y
C124 N107 C125 C126 . . . . -100.4(3) y
C131 N107 C125 C126 . . . . 60.0(3) y
N107 C125 C126 C127 . . . . -64.4(3) y
C131 N108 C127 C126 . . . . 17.3(5) y
C128 N108 C127 C126 . . . . -172.7(3) y
C125 C126 C127 N108 . . . . 28.8(4) y
C131 N108 C128 C129 . . . . -8.8(5) y
C127 N108 C128 C129 . . . . -179.2(3) y
N108 C128 C129 C130 . . . . 44.1(4) y
C131 N109 C130 C129 . . . . 45.3(3) y
RU1 N109 C130 C129 . . . . -126.6(2) y
C128 C129 C130 N109 . . . . -63.4(3) y
C130 N109 C131 N108 . . . . -7.4(4) y
RU1 N109 C131 N108 . . . . 164.4(2) y
C130 N109 C131 N107 . . . . 176.5(2) y
RU1 N109 C131 N107 . . . . -11.7(3) y
C128 N108 C131 N109 . . . . -12.0(4) y
C127 N108 C131 N109 . . . . 157.3(3) y
C128 N108 C131 N107 . . . . 164.4(3) y
C127 N108 C131 N107 . . . . -26.4(4) y
C124 N107 C131 N109 . . . . -38.1(4) y
C125 N107 C131 N109 . . . . 163.0(2) y
C124 N107 C131 N108 . . . . 145.3(2) y
C125 N107 C131 N108 . . . . -13.5(3) y
